data_1527251
loop_
_publ_author_name
'Collin, G.'
'Flahaut, J.'

_publ_section_title
;
 Structure des composes L4 M S7 (L = La, Ce, Pr, Nd; M = Co, Ni) type Ke
 Ni F4 deforme
;
_journal_name_full 'Journal of Solid State Chemistry'
_journal_page_first 352
_journal_page_last 357
_journal_volume 9
_journal_year 1974
_chemical_formula_sum 'La4 Ni S7'
_space_group_IT_number 139
_symmetry_space_group_name_Hall '-I 4 2'
_symmetry_space_group_name_H-M 'I 4/m m m'
_cell_angle_alpha 90
_cell_angle_beta 90
_cell_angle_gamma 90
_cell_formula_units_Z 1
_cell_length_a 4.0801
_cell_length_b 4.0801
_cell_length_c 16.334
_cell_volume 271.916
_citation_journal_id_ASTM JSSCBI
_cod_data_source_file Collin_JSSCBI_1974_1996.cif
_cod_data_source_block La4Ni1S7
_cod_original_cell_volume 271.9156
_cod_original_formula_sum 'La4 Ni1 S7'
_cod_database_code 1527251

loop_
_symmetry_equiv_pos_as_xyz
x,y,z
-y,x,z
-x,-y,z
y,-x,z
x,-y,-z
y,x,-z
-x,y,-z
-y,-x,-z
-x,-y,-z
y,-x,-z
x,y,-z
-y,x,-z
-x,y,z
-y,-x,z
x,-y,z
y,x,z
x+1/2,y+1/2,z+1/2
-y+1/2,x+1/2,z+1/2
-x+1/2,-y+1/2,z+1/2
y+1/2,-x+1/2,z+1/2
x+1/2,-y+1/2,-z+1/2
y+1/2,x+1/2,-z+1/2
-x+1/2,y+1/2,-z+1/2
-y+1/2,-x+1/2,-z+1/2
-x+1/2,-y+1/2,-z+1/2
y+1/2,-x+1/2,-z+1/2
x+1/2,y+1/2,-z+1/2
-y+1/2,x+1/2,-z+1/2
-x+1/2,y+1/2,z+1/2
-y+1/2,-x+1/2,z+1/2
x+1/2,-y+1/2,z+1/2
y+1/2,x+1/2,z+1/2

loop_
_atom_site_label
_atom_site_type_symbol
_atom_site_fract_x
_atom_site_fract_y
_atom_site_fract_z
_atom_site_occupancy
_atom_site_U_iso_or_equiv
S4 S-2 0.354 0.145 0 0.032 0.0
S2 S-2 0.418 0 0 0.25 0.0
Ni1 Ni+2 0.062 0 0 0.063 0.0
S1 S-2 0 0 0.183 1 0.0
Ni2 Ni+2 0.5 0.105 0 0.063 0.0
S3 S-2 0 0.703 0 0.063 0.0
La1 La+3 0 0 0.363 1 0.0
